data_7049179
loop_
_publ_author_name
'He, Liang'
'Pan, Zheng-Yin'
'Qin, Wei-Wei'
'Li, Yi'
'Tan, Cai-Ping'
'Mao, Zong-Wan'

_publ_section_title
;
 Impairment of the autophagy-related lysosomal degradation pathway by an
 anticancer rhenium(i) complex.
;
_journal_issue 13
_journal_name_full 'Dalton transactions (Cambridge, England : 2003)'
_journal_page_first 4398
_journal_page_last 4404
_journal_paper_doi 10.1039/c9dt00322c
_journal_volume 48
_journal_year 2019
_chemical_formula_moiety 'C28 H18 N4 O3 Re, F6 P'
_chemical_formula_sum 'C28 H18 F6 N4 O3 P Re'
_chemical_formula_weight 789.63
_space_group_crystal_system monoclinic
_space_group_IT_number 14
_space_group_name_Hall '-P 2ybc'
_space_group_name_H-M_alt 'P 1 21/c 1'
_symmetry_space_group_name_Hall '-P 2ybc'
_symmetry_space_group_name_H-M 'P 1 21/c 1'
_atom_sites_solution_hydrogens geom
_atom_sites_solution_primary direct
_atom_sites_solution_secondary difmap
_audit_creation_date 2017-11-06
_audit_creation_method
;
Olex2 1.2
(compiled 2017.03.28 svn.r3405 for OlexSys, GUI svn.r5337)
;
_audit_update_record
;
2017-12-21 deposited with the CCDC.    2019-02-27 downloaded from the CCDC.
;
_cell_angle_alpha 90.00
_cell_angle_beta 125.149(5)
_cell_angle_gamma 90.00
_cell_formula_units_Z 4
_cell_length_a 15.2907(12)
_cell_length_b 11.2852(13)
_cell_length_c 19.3363(15)
_cell_measurement_reflns_used 12792
_cell_measurement_temperature 298
_cell_measurement_theta_max 55.00
_cell_measurement_theta_min 6.29
_cell_volume 2728.2(5)
_computing_molecular_graphics 'Olex2 (Dolomanov et al., 2009)'
_computing_publication_material 'Olex2 (Dolomanov et al., 2009)'
_computing_structure_refinement 'XL (Sheldrick, 2008)'
_computing_structure_solution 'SHELXS-97 (Sheldrick, 1990)'
_diffrn_ambient_temperature 298
_diffrn_measured_fraction_theta_full 0.998
_diffrn_measured_fraction_theta_max 0.998
_diffrn_measurement_device_type 'multiwire proportional'
_diffrn_measurement_method 'phi and omega scans'
_diffrn_radiation_monochromator graphite
_diffrn_radiation_type MoK\a
_diffrn_radiation_wavelength 0.71073
_diffrn_reflns_av_R_equivalents 0.0615
_diffrn_reflns_av_unetI/netI 0.0549
_diffrn_reflns_limit_h_max 19
_diffrn_reflns_limit_h_min -19
_diffrn_reflns_limit_k_max 14
_diffrn_reflns_limit_k_min -12
_diffrn_reflns_limit_l_max 25
_diffrn_reflns_limit_l_min -25
_diffrn_reflns_number 24101
_diffrn_reflns_theta_full 27.48
_diffrn_reflns_theta_max 27.48
_diffrn_reflns_theta_min 3.15
_diffrn_source 'fine-focus sealed tube'
_exptl_absorpt_coefficient_mu 4.593
_exptl_absorpt_correction_T_max 1.000
_exptl_absorpt_correction_T_min 0.222
_exptl_absorpt_correction_type multi-scan
_exptl_crystal_colour 'metallic yellowish yellow'
_exptl_crystal_colour_lustre metallic
_exptl_crystal_colour_modifier yellowish
_exptl_crystal_colour_primary yellow
_exptl_crystal_density_diffrn 1.922
_exptl_crystal_density_method 'not measured'
_exptl_crystal_description block
_exptl_crystal_F_000 1528
_exptl_crystal_size_max 0.3
_exptl_crystal_size_mid 0.1
_exptl_crystal_size_min 0.1
_refine_diff_density_max 2.949
_refine_diff_density_min -1.220
_refine_diff_density_rms 0.184
_refine_ls_extinction_method none
_refine_ls_goodness_of_fit_ref 1.090
_refine_ls_hydrogen_treatment constr
_refine_ls_matrix_type full
_refine_ls_number_parameters 388
_refine_ls_number_reflns 6259
_refine_ls_number_restraints 48
_refine_ls_restrained_S_all 1.120
_refine_ls_R_factor_all 0.0559
_refine_ls_R_factor_gt 0.0495
_refine_ls_shift/su_max 0.000
_refine_ls_shift/su_mean 0.000
_refine_ls_structure_factor_coef Fsqd
_refine_ls_weighting_details 'calc w=1/[\s^2^(Fo^2^)+(0.0940P)^2^+1.3446P] where P=(Fo^2^+2Fc^2^)/3'
_refine_ls_weighting_scheme calc
_refine_ls_wR_factor_gt 0.1378
_refine_ls_wR_factor_ref 0.1474
_reflns_number_gt 5369
_reflns_number_total 6259
_reflns_threshold_expression >2sigma(I)
_cod_data_source_file c9dt00322c2.cif
_cod_data_source_block a
_cod_depositor_comments 'Adding full bibliography for 7049179.cif.'
_cod_original_cell_volume 2728.2(4)
_cod_database_code 7049179
_olex2_refinement_description
;
1. Fixed Uiso
 At 1.2 times of:
  All C(H) groups, All N(H) groups
2. Uiso/Uaniso restraints and constraints
F1 \\sim F2 \\sim F3 \\sim F4 \\sim F5 \\sim F6: within 2A with sigma of 0.01
and sigma for terminal atoms of 0.005
Uanis(F1) \\sim Ueq, Uanis(F2) \\sim Ueq, Uanis(F3) \\sim Ueq, Uanis(F4) \\sim
Ueq, Uanis(F5) \\sim Ueq, Uanis(F6) \\sim Ueq: with sigma of 0.01 and sigma for
terminal atoms of 0.005
3.a Aromatic/amide H refined with riding coordinates:
 N4(H4), C22(H22), C2(H2), C13(H13), C8(H8), C14(H14), C20(H20), C5(H5),
 C25(H25), C7(H7), C21(H21), C19(H19), C3(H3), C23(H23), C24(H24), C4(H4A),
 C17(H17), C18(H18)
;
_olex2_submission_special_instructions 'No special instructions were received'

loop_
_space_group_symop_id
_space_group_symop_operation_xyz
1 'x, y, z'
2 '-x, y+1/2, -z+1/2'
3 '-x, -y, -z'
4 'x, -y-1/2, z-1/2'

loop_
_atom_site_label
_atom_site_type_symbol
_atom_site_fract_x
_atom_site_fract_y
_atom_site_fract_z
_atom_site_U_iso_or_equiv
_atom_site_adp_type
_atom_site_occupancy
_atom_site_calc_flag
_atom_site_refinement_flags_posn
_atom_site_refinement_flags_adp
Re1 Re -0.070805(16) -0.283451(18) -0.159704(14) 0.04057(12) Uani 1 d . .
C27 C 0.0462(6) -0.2705(6) -0.1718(5) 0.0525(16) Uani 1 d . .
C26 C -0.0866(5) -0.4388(5) -0.2032(4) 0.0512(14) Uani 1 d . .
C28 C 0.0240(5) -0.3495(6) -0.0475(4) 0.0539(14) Uani 1 d . .
N1 N -0.0827(3) -0.1029(4) -0.1217(3) 0.0385(9) Uani 1 d . .
N2 N -0.2077(4) -0.2886(4) -0.1537(4) 0.0424(11) Uani 1 d . .
N3 N -0.1852(4) -0.2037(4) -0.2871(3) 0.0438(11) Uani 1 d . .
N4 N -0.3892(4) -0.0886(5) -0.1397(3) 0.0503(11) Uani 1 d . .
H4 H -0.3729 -0.0147 -0.1355 0.060 Uiso 1 calc R .
C22 C -0.3532(6) -0.1966(8) -0.4186(5) 0.072(2) Uani 1 d . .
H22 H -0.4204 -0.2301 -0.4555 0.087 Uiso 1 calc R .
C12 C -0.3860(5) -0.2885(5) -0.1510(4) 0.0463(14) Uani 1 d . .
C10 C -0.2461(5) -0.1813(6) -0.1491(3) 0.0408(11) Uani 1 d . .
C2 C 0.0911(4) -0.0314(6) -0.0743(4) 0.0549(14) Uani 1 d . .
H2 H 0.1154 -0.1092 -0.0648 0.066 Uiso 1 calc R .
C11 C -0.3367(4) -0.1796(5) -0.1476(3) 0.0426(11) Uani 1 d . .
O2 O 0.1146(5) -0.2681(5) -0.1792(4) 0.0749(16) Uani 1 d . .
C13 C -0.3469(5) -0.3926(6) -0.1566(4) 0.0551(15) Uani 1 d . .
H13 H -0.3790 -0.4641 -0.1594 0.066 Uiso 1 calc R .
C8 C -0.2207(5) 0.0374(5) -0.1555(4) 0.0511(13) Uani 1 d . .
H8 H -0.2902 0.0518 -0.1722 0.061 Uiso 1 calc R .
C1 C -0.0154(4) -0.0079(5) -0.1047(3) 0.0418(11) Uani 1 d . .
C14 C -0.2565(5) -0.3890(6) -0.1579(4) 0.0523(14) Uani 1 d . .
H14 H -0.2291 -0.4602 -0.1619 0.063 Uiso 1 calc R .
C20 C -0.5527(6) -0.3268(9) -0.1498(4) 0.0602(17) Uani 1 d . .
H20 H -0.5540 -0.4087 -0.1556 0.072 Uiso 1 calc R .
C5 C 0.0231(7) 0.2020(6) -0.0976(5) 0.0643(19) Uani 1 d . .
H5 H 0.0013 0.2806 -0.1045 0.077 Uiso 1 calc R .
C15 C -0.4760(5) -0.2574(7) -0.1475(4) 0.0517(14) Uani 1 d . .
C6 C -0.0517(5) 0.1093(6) -0.1160(4) 0.0514(14) Uani 1 d . .
C9 C -0.1829(4) -0.0781(5) -0.1421(3) 0.0415(11) Uani 1 d . .
C25 C -0.1571(5) -0.1062(5) -0.3096(4) 0.0471(12) Uani 1 d . .
H25 H -0.0885 -0.0759 -0.2725 0.057 Uiso 1 calc R .
C16 C -0.4741(5) -0.1350(7) -0.1394(4) 0.0539(15) Uani 1 d . .
C7 C -0.1566(5) 0.1292(5) -0.1444(4) 0.0565(15) Uani 1 d . .
H7 H -0.1834 0.2061 -0.1559 0.068 Uiso 1 calc R .
O3 O -0.0966(5) -0.5339(5) -0.2295(4) 0.0897(17) Uani 1 d . .
C21 C -0.2809(6) -0.2490(8) -0.3413(5) 0.0599(16) Uani 1 d . .
H21 H -0.3002 -0.3182 -0.3272 0.072 Uiso 1 calc R .
C19 C -0.6274(7) -0.2685(10) -0.1429(6) 0.082(3) Uani 1 d . .
H19 H -0.6795 -0.3120 -0.1435 0.098 Uiso 1 calc R .
C3 C 0.1591(5) 0.0586(7) -0.0586(4) 0.0614(16) Uani 1 d . .
H3 H 0.2291 0.0419 -0.0397 0.074 Uiso 1 calc R .
C23 C -0.3262(6) -0.0958(8) -0.4409(4) 0.073(2) Uani 1 d . .
H23 H -0.3747 -0.0594 -0.4927 0.088 Uiso 1 calc R .
C24 C -0.2260(6) -0.0489(6) -0.3854(4) 0.0627(17) Uani 1 d . .
H24 H -0.2051 0.0198 -0.3987 0.075 Uiso 1 calc R .
C4 C 0.1240(6) 0.1775(7) -0.0707(5) 0.0646(18) Uani 1 d . .
H4A H 0.1709 0.2388 -0.0600 0.078 Uiso 1 calc R .
O1 O 0.0784(4) -0.3891(6) 0.0171(3) 0.0788(15) Uani 1 d . .
C17 C -0.5468(6) -0.0746(9) -0.1317(6) 0.071(2) Uani 1 d . .
H17 H -0.5442 0.0072 -0.1247 0.086 Uiso 1 calc R .
C18 C -0.6253(6) -0.1454(10) -0.1352(6) 0.082(3) Uani 1 d . .
H18 H -0.6775 -0.1087 -0.1322 0.098 Uiso 1 calc R .
P1 P -0.38446(18) -0.76509(19) -0.59350(14) 0.0644(5) Uani 1 d . .
F1 F -0.4408(12) -0.7128(10) -0.5564(10) 0.195(5) Uani 1 d . U
F4 F -0.3394(8) -0.8113(8) -0.6453(6) 0.154(3) Uani 1 d . U
F5 F -0.4256(8) -0.6621(9) -0.6638(6) 0.157(3) Uani 1 d . U
F3 F -0.3043(10) -0.8583(12) -0.5288(7) 0.217(5) Uani 1 d . U
F6 F -0.4637(8) -0.8576(9) -0.6444(7) 0.167(3) Uani 1 d . U
F2 F -0.2949(8) -0.6721(9) -0.5467(6) 0.165(3) Uani 1 d . U

loop_
_atom_site_aniso_label
_atom_site_aniso_U_11
_atom_site_aniso_U_22
_atom_site_aniso_U_33
_atom_site_aniso_U_23
_atom_site_aniso_U_13
_atom_site_aniso_U_12
Re1 0.03561(16) 0.03955(17) 0.04517(18) 0.00472(7) 0.02246(13) 0.00460(7)
C27 0.048(4) 0.052(4) 0.057(4) 0.013(3) 0.030(3) 0.009(3)
C26 0.051(3) 0.042(3) 0.063(4) 0.003(3) 0.034(3) 0.005(2)
C28 0.043(3) 0.059(4) 0.056(4) 0.011(3) 0.026(3) 0.006(3)
N1 0.039(2) 0.033(2) 0.039(2) 0.0033(17) 0.0203(19) -0.0017(17)
N2 0.042(3) 0.043(3) 0.045(3) 0.0089(18) 0.027(2) 0.0055(18)
N3 0.034(2) 0.053(3) 0.041(3) 0.0024(19) 0.020(2) 0.0045(18)
N4 0.044(2) 0.058(3) 0.057(3) -0.002(2) 0.034(2) 0.000(2)
C22 0.042(4) 0.113(6) 0.046(4) 0.006(4) 0.016(3) -0.004(4)
C12 0.037(3) 0.058(4) 0.043(3) 0.003(2) 0.022(3) -0.003(2)
C10 0.041(3) 0.045(3) 0.040(3) 0.000(2) 0.025(2) 0.002(2)
C2 0.038(3) 0.069(4) 0.047(3) 0.000(3) 0.018(3) -0.007(3)
C11 0.038(3) 0.047(3) 0.040(3) -0.002(2) 0.021(2) 0.000(2)
O2 0.057(3) 0.088(4) 0.101(5) 0.020(3) 0.058(3) 0.014(3)
C13 0.052(3) 0.055(4) 0.063(4) 0.006(3) 0.035(3) -0.008(3)
C8 0.053(3) 0.050(3) 0.057(4) 0.009(3) 0.035(3) 0.011(3)
C1 0.041(3) 0.043(3) 0.036(3) 0.007(2) 0.018(2) -0.003(2)
C14 0.052(3) 0.048(3) 0.060(4) 0.002(3) 0.034(3) -0.002(3)
C20 0.050(3) 0.076(5) 0.057(4) 0.004(3) 0.032(3) -0.010(3)
C5 0.089(6) 0.043(3) 0.068(5) 0.003(3) 0.049(5) -0.011(3)
C15 0.037(3) 0.075(4) 0.042(3) 0.001(3) 0.022(3) -0.005(3)
C6 0.064(4) 0.050(3) 0.050(3) 0.004(3) 0.038(3) -0.008(3)
C9 0.039(3) 0.048(3) 0.040(3) 0.001(2) 0.024(2) 0.002(2)
C25 0.049(3) 0.042(3) 0.048(3) -0.001(2) 0.026(3) -0.004(2)
C16 0.040(3) 0.074(4) 0.050(3) 0.013(3) 0.027(3) 0.008(3)
C7 0.063(4) 0.041(3) 0.070(4) 0.015(3) 0.041(3) 0.008(3)
O3 0.094(4) 0.058(3) 0.121(5) -0.018(3) 0.064(4) 0.005(3)
C21 0.047(4) 0.071(4) 0.057(4) 0.007(4) 0.028(3) -0.011(3)
C19 0.049(4) 0.128(9) 0.074(6) 0.010(5) 0.038(4) -0.012(4)
C3 0.053(3) 0.075(5) 0.053(4) 0.000(3) 0.029(3) -0.014(3)
C23 0.059(4) 0.094(6) 0.047(4) 0.011(4) 0.019(3) 0.026(4)
C24 0.085(5) 0.046(3) 0.052(4) 0.002(3) 0.036(4) 0.003(3)
C4 0.062(4) 0.068(4) 0.061(4) 0.003(3) 0.034(4) -0.021(4)
O1 0.057(3) 0.096(4) 0.062(3) 0.026(3) 0.022(3) 0.012(3)
C17 0.058(4) 0.088(6) 0.083(5) -0.003(5) 0.049(4) 0.004(4)
C18 0.053(4) 0.121(8) 0.088(6) 0.019(5) 0.050(4) 0.014(4)
P1 0.0621(12) 0.0606(11) 0.0565(11) 0.0015(8) 0.0261(10) -0.0102(8)
F1 0.204(6) 0.217(7) 0.207(7) -0.018(4) 0.144(5) -0.005(4)
F4 0.158(4) 0.150(4) 0.166(4) -0.011(3) 0.100(3) -0.004(3)
F5 0.168(4) 0.145(4) 0.150(4) -0.003(3) 0.088(3) -0.009(3)
F3 0.232(6) 0.195(6) 0.197(6) 0.018(4) 0.109(5) 0.024(4)
F6 0.156(4) 0.149(4) 0.182(4) -0.018(3) 0.088(3) -0.020(3)
F2 0.160(4) 0.140(4) 0.166(4) 0.001(3) 0.077(3) -0.029(3)

loop_
_atom_type_symbol
_atom_type_description
_atom_type_scat_dispersion_real
_atom_type_scat_dispersion_imag
_atom_type_scat_source
C C 0.0033 0.0016 'International Tables Vol C Tables 4.2.6.8 and 6.1.1.4'
F F 0.0171 0.0103 'International Tables Vol C Tables 4.2.6.8 and 6.1.1.4'
N N 0.0061 0.0033 'International Tables Vol C Tables 4.2.6.8 and 6.1.1.4'
O O 0.0106 0.0060 'International Tables Vol C Tables 4.2.6.8 and 6.1.1.4'
P P 0.1023 0.0942 'International Tables Vol C Tables 4.2.6.8 and 6.1.1.4'
Re Re -1.0185 7.2310 'International Tables Vol C Tables 4.2.6.8 and 6.1.1.4'
H H 0.0000 0.0000 'International Tables Vol C Tables 4.2.6.8 and 6.1.1.4'

loop_
_geom_angle_atom_site_label_1
_geom_angle_atom_site_label_2
_geom_angle_atom_site_label_3
_geom_angle
C27 Re1 N1 103.2(2)
C27 Re1 N2 175.8(2)
C27 Re1 N3 91.6(2)
C26 Re1 C27 84.7(3)
C26 Re1 C28 87.9(3)
C26 Re1 N1 170.2(2)
C26 Re1 N2 96.8(2)
C26 Re1 N3 93.7(2)
C28 Re1 C27 91.0(3)
C28 Re1 N1 97.7(2)
C28 Re1 N2 93.0(2)
C28 Re1 N3 177.2(2)
N1 Re1 N3 80.39(17)
N2 Re1 N1 74.89(16)
N2 Re1 N3 84.43(19)
O2 C27 Re1 177.0(6)
O3 C26 Re1 179.5(6)
O1 C28 Re1 179.2(7)
C1 N1 Re1 126.8(3)
C9 N1 Re1 112.6(3)
C9 N1 C1 117.6(5)
C10 N2 Re1 116.3(4)
C14 N2 Re1 123.1(4)
C14 N2 C10 120.6(6)
C25 N3 Re1 119.7(4)
C21 N3 Re1 121.8(5)
C21 N3 C25 118.5(6)
C11 N4 H4 125.5
C11 N4 C16 108.9(5)
C16 N4 H4 125.5
C21 C22 H22 119.9
C23 C22 H22 119.9
C23 C22 C21 120.1(7)
C11 C12 C15 106.1(5)
C13 C12 C11 120.5(6)
C13 C12 C15 133.3(6)
N2 C10 C11 118.5(6)
N2 C10 C9 115.0(5)
C11 C10 C9 126.4(5)
C1 C2 H2 119.7
C3 C2 H2 119.7
C3 C2 C1 120.6(7)
N4 C11 C12 109.0(5)
N4 C11 C10 131.6(6)
C10 C11 C12 119.4(6)
C12 C13 H13 121.2
C12 C13 C14 117.7(6)
C14 C13 H13 121.2
C9 C8 H8 119.9
C7 C8 H8 119.9
C7 C8 C9 120.2(5)
N1 C1 C2 118.6(5)
N1 C1 C6 121.2(5)
C2 C1 C6 120.2(5)
N2 C14 C13 123.3(6)
N2 C14 H14 118.4
C13 C14 H14 118.4
C15 C20 H20 121.5
C19 C20 H20 121.5
C19 C20 C15 117.1(10)
C6 C5 H5 119.4
C4 C5 H5 119.4
C4 C5 C6 121.3(7)
C20 C15 C12 131.6(8)
C16 C15 C12 106.6(5)
C16 C15 C20 121.8(7)
C1 C6 C5 117.4(6)
C7 C6 C1 118.8(5)
C7 C6 C5 123.8(6)
N1 C9 C10 115.5(5)
N1 C9 C8 121.4(5)
C8 C9 C10 123.1(5)
N3 C25 H25 118.7
N3 C25 C24 122.5(6)
C24 C25 H25 118.7
C15 C16 N4 109.3(5)
C17 C16 N4 128.3(7)
C17 C16 C15 122.4(7)
C8 C7 C6 120.4(6)
C8 C7 H7 119.8
C6 C7 H7 119.8
N3 C21 C22 121.7(7)
N3 C21 H21 119.1
C22 C21 H21 119.1
C20 C19 H19 119.6
C20 C19 C18 120.8(8)
C18 C19 H19 119.6
C2 C3 H3 119.9
C2 C3 C4 120.3(6)
C4 C3 H3 119.9
C22 C23 H23 120.7
C22 C23 C24 118.6(7)
C24 C23 H23 120.7
C25 C24 H24 120.8
C23 C24 C25 118.5(7)
C23 C24 H24 120.8
C5 C4 C3 120.1(6)
C5 C4 H4A 119.9
C3 C4 H4A 119.9
C16 C17 H17 122.3
C16 C17 C18 115.5(9)
C18 C17 H17 122.3
C19 C18 C17 122.4(7)
C19 C18 H18 118.8
C17 C18 H18 118.8
F1 P1 F4 171.5(7)
F1 P1 F5 93.8(6)
F1 P1 F3 106.3(7)
F1 P1 F2 90.7(7)
F4 P1 F5 78.8(5)
F3 P1 F4 81.9(6)
F3 P1 F5 155.5(6)
F6 P1 F1 96.8(7)
F6 P1 F4 80.5(6)
F6 P1 F5 100.1(6)
F6 P1 F3 91.3(6)
F6 P1 F2 172.3(6)
F2 P1 F4 91.9(6)
F2 P1 F5 77.8(5)
F2 P1 F3 88.0(7)

loop_
_geom_bond_atom_site_label_1
_geom_bond_atom_site_label_2
_geom_bond_distance
Re1 C27 1.939(7)
Re1 C26 1.899(6)
Re1 C28 1.935(6)
Re1 N1 2.209(4)
Re1 N2 2.163(6)
Re1 N3 2.231(5)
C27 O2 1.135(9)
C26 O3 1.159(8)
C28 O1 1.121(7)
N1 C1 1.389(7)
N1 C9 1.373(6)
N2 C10 1.372(8)
N2 C14 1.333(8)
N3 C25 1.341(8)
N3 C21 1.318(9)
N4 H4 0.8600
N4 C11 1.365(8)
N4 C16 1.403(8)
C22 H22 0.9300
C22 C21 1.379(11)
C22 C23 1.362(12)
C12 C11 1.423(8)
C12 C13 1.350(9)
C12 C15 1.459(9)
C10 C11 1.404(8)
C10 C9 1.469(8)
C2 H2 0.9300
C2 C1 1.402(8)
C2 C3 1.356(9)
C13 H13 0.9300
C13 C14 1.397(9)
C8 H8 0.9300
C8 C9 1.388(8)
C8 C7 1.356(9)
C1 C6 1.402(9)
C14 H14 0.9300
C20 H20 0.9300
C20 C15 1.390(10)
C20 C19 1.389(12)
C5 H5 0.9300
C5 C6 1.437(9)
C5 C4 1.343(12)
C15 C16 1.388(11)
C6 C7 1.382(9)
C25 H25 0.9300
C25 C24 1.378(8)
C16 C17 1.383(9)
C7 H7 0.9300
C21 H21 0.9300
C19 H19 0.9300
C19 C18 1.395(16)
C3 H3 0.9300
C3 C4 1.414(11)
C23 H23 0.9300
C23 C24 1.373(10)
C24 H24 0.9300
C4 H4A 0.9300
C17 H17 0.9300
C17 C18 1.410(11)
C18 H18 0.9300
P1 F1 1.523(13)
P1 F4 1.595(10)
P1 F5 1.616(10)
P1 F3 1.552(12)
P1 F6 1.467(9)
P1 F2 1.539(9)

loop_
_geom_torsion_atom_site_label_1
_geom_torsion_atom_site_label_2
_geom_torsion_atom_site_label_3
_geom_torsion_atom_site_label_4
_geom_torsion
Re1 N1 C1 C2 -28.3(7)
Re1 N1 C1 C6 152.8(4)
Re1 N1 C9 C10 25.6(6)
Re1 N1 C9 C8 -154.1(5)
Re1 N2 C10 C11 178.1(4)
Re1 N2 C10 C9 -4.6(7)
Re1 N2 C14 C13 -178.0(5)
Re1 N3 C25 C24 -176.5(5)
Re1 N3 C21 C22 177.1(6)
C27 Re1 C26 O3 154(100)
C27 Re1 C28 O1 -104(43)
C27 Re1 N1 C1 -4.5(5)
C27 Re1 N1 C9 155.3(4)
C27 Re1 N2 C10 -51(4)
C27 Re1 N2 C14 126(3)
C27 Re1 N3 C25 -46.0(5)
C27 Re1 N3 C21 134.8(6)
C26 Re1 C27 O2 -16(14)
C26 Re1 C28 O1 -19(43)
C26 Re1 N1 C1 -147.3(12)
C26 Re1 N1 C9 12.4(14)
C26 Re1 N2 C10 -161.0(5)
C26 Re1 N2 C14 16.0(6)
C26 Re1 N3 C25 -130.7(5)
C26 Re1 N3 C21 50.1(6)
C28 Re1 C27 O2 71(14)
C28 Re1 C26 O3 63(100)
C28 Re1 N1 C1 88.3(4)
C28 Re1 N1 C9 -111.9(4)
C28 Re1 N2 C10 110.7(5)
C28 Re1 N2 C14 -72.2(6)
C28 Re1 N3 C25 106(5)
C28 Re1 N3 C21 -73(5)
N1 Re1 C27 O2 169(14)
N1 Re1 C26 O3 -62(100)
N1 Re1 C28 O1 153(42)
N1 Re1 N2 C10 13.5(4)
N1 Re1 N2 C14 -169.4(6)
N1 Re1 N3 C25 57.2(4)
N1 Re1 N3 C21 -122.0(6)
N1 C1 C6 C5 -179.4(5)
N1 C1 C6 C7 0.2(9)
N2 Re1 C27 O2 -127(13)
N2 Re1 C26 O3 -30(100)
N2 Re1 C28 O1 78(43)
N2 Re1 N1 C1 179.4(4)
N2 Re1 N1 C9 -20.8(3)
N2 Re1 N3 C25 132.8(4)
N2 Re1 N3 C21 -46.5(6)
N2 C10 C11 N4 176.8(6)
N2 C10 C11 C12 -0.1(8)
N2 C10 C9 N1 -14.4(7)
N2 C10 C9 C8 165.3(6)
N3 Re1 C27 O2 -110(14)
N3 Re1 C26 O3 -115(100)
N3 Re1 C28 O1 104(42)
N3 Re1 N1 C1 -93.9(4)
N3 Re1 N1 C9 65.9(4)
N3 Re1 N2 C10 -68.0(4)
N3 Re1 N2 C14 109.1(5)
N3 C25 C24 C23 -1.7(10)
N4 C16 C17 C18 178.9(7)
C22 C23 C24 C25 0.0(11)
C12 C13 C14 N2 0.2(10)
C12 C15 C16 N4 1.3(7)
C12 C15 C16 C17 -178.1(7)
C10 N2 C14 C13 -1.1(10)
C2 C1 C6 C5 1.7(9)
C2 C1 C6 C7 -178.6(6)
C2 C3 C4 C5 0.2(11)
C11 N4 C16 C15 -0.2(7)
C11 N4 C16 C17 179.2(7)
C11 C12 C13 C14 0.7(10)
C11 C12 C15 C20 179.0(7)
C11 C12 C15 C16 -1.9(7)
C11 C10 C9 N1 162.6(5)
C11 C10 C9 C8 -17.8(9)
C13 C12 C11 N4 -178.2(6)
C13 C12 C11 C10 -0.7(9)
C13 C12 C15 C20 -0.9(13)
C13 C12 C15 C16 178.2(7)
C1 N1 C9 C10 -172.6(5)
C1 N1 C9 C8 7.7(8)
C1 C2 C3 C4 1.5(10)
C1 C6 C7 C8 4.4(10)
C14 N2 C10 C11 1.0(9)
C14 N2 C10 C9 178.2(5)
C20 C15 C16 N4 -179.5(6)
C20 C15 C16 C17 1.1(11)
C20 C19 C18 C17 -1.7(14)
C5 C6 C7 C8 -176.0(7)
C15 C12 C11 N4 1.9(7)
C15 C12 C11 C10 179.4(5)
C15 C12 C13 C14 -179.5(7)
C15 C20 C19 C18 0.8(12)
C15 C16 C17 C18 -1.8(12)
C6 C5 C4 C3 -1.0(12)
C9 N1 C1 C2 172.8(5)
C9 N1 C1 C6 -6.1(7)
C9 C10 C11 N4 -0.1(10)
C9 C10 C11 C12 -177.0(5)
C9 C8 C7 C6 -2.9(10)
C25 N3 C21 C22 -2.2(11)
C16 N4 C11 C12 -1.1(7)
C16 N4 C11 C10 -178.2(6)
C16 C17 C18 C19 2.1(13)
C7 C8 C9 N1 -3.3(9)
C7 C8 C9 C10 177.0(6)
C21 N3 C25 C24 2.8(9)
C21 C22 C23 C24 0.6(12)
C19 C20 C15 C12 178.5(7)
C19 C20 C15 C16 -0.5(11)
C3 C2 C1 N1 178.6(6)
C3 C2 C1 C6 -2.5(9)
C23 C22 C21 N3 0.5(13)
C4 C5 C6 C1 0.1(10)
C4 C5 C6 C7 -179.6(7)
